data_4318407
loop_
_publ_author_name
'David Esteban'
'Fernando Avecilla'
'Carlos Platas-Iglesias'
'Jose Mah\'ia'
'Andr\'es de Blas'
'Teresa Rodr\'iguez-Blas'

_publ_section_title
;
 Lead(II) Complexes with Macrocyclic Receptors Derived from
 4,13-Diaza-18-crown-6
;
_journal_name_full 'Inorganic Chemistry'
_journal_page_first 4337
_journal_page_last 4347
_journal_paper_doi 10.1021/ic0255095
_journal_volume 41
_journal_year 2002
_chemical_formula_sum 'C28 H40 N6 O4 Pb S2'
_chemical_formula_weight 795.97
_chemical_name_systematic
; 
 ? 
;
_space_group_IT_number 2
_symmetry_cell_setting triclinic
_symmetry_space_group_name_Hall '-P 1'
_symmetry_space_group_name_H-M 'P -1'
_atom_sites_solution_hydrogens geom
_atom_sites_solution_primary direct
_atom_sites_solution_secondary difmap
_audit_creation_method SHELXL-97
_cell_angle_alpha 68.2570(10)
_cell_angle_beta 71.2020(10)
_cell_angle_gamma 68.3240(10)
_cell_formula_units_Z 1
_cell_length_a 7.9580(2)
_cell_length_b 10.2778(2)
_cell_length_c 11.4938(2)
_cell_measurement_temperature 298(2)
_cell_volume 792.52(3)
_computing_cell_refinement 'Bruker SAINT'
_computing_data_collection 'Bruker SMART'
_computing_data_reduction 'Bruker SHELXTL'
_computing_molecular_graphics 'Bruker SHELXTL'
_computing_publication_material 'Bruker SHELXTL'
_computing_structure_refinement 'SHELXL-97 (Sheldrick, 1997)'
_computing_structure_solution 'SHELXS-97 (Sheldrick, 1990)'
_diffrn_ambient_temperature 298(2)
_diffrn_measured_fraction_theta_full 0.959
_diffrn_measured_fraction_theta_max 0.959
_diffrn_measurement_device_type 'CCD area detector'
_diffrn_measurement_method 'phi and omega scans'
_diffrn_radiation_monochromator graphite
_diffrn_radiation_source 'fine-focus sealed tube'
_diffrn_radiation_type MoK\a
_diffrn_radiation_wavelength 0.71073
_diffrn_reflns_av_R_equivalents 0.0328
_diffrn_reflns_av_sigmaI/netI 0.0699
_diffrn_reflns_limit_h_max 8
_diffrn_reflns_limit_h_min -10
_diffrn_reflns_limit_k_max 12
_diffrn_reflns_limit_k_min -13
_diffrn_reflns_limit_l_max 15
_diffrn_reflns_limit_l_min -13
_diffrn_reflns_number 5575
_diffrn_reflns_theta_full 28.42
_diffrn_reflns_theta_max 28.42
_diffrn_reflns_theta_min 1.95
_exptl_absorpt_coefficient_mu 5.496
_exptl_absorpt_correction_T_max 0.7707
_exptl_absorpt_correction_T_min 0.4061
_exptl_absorpt_correction_type multi-scan
_exptl_absorpt_process_details Sadabs
_exptl_crystal_colour Colourless
_exptl_crystal_density_diffrn 1.668
_exptl_crystal_density_method 'not measured'
_exptl_crystal_description Block
_exptl_crystal_F_000 396
_exptl_crystal_size_max 0.20
_exptl_crystal_size_mid 0.15
_exptl_crystal_size_min 0.05
_refine_diff_density_max 1.414
_refine_diff_density_min -2.511
_refine_diff_density_rms 0.158
_refine_ls_extinction_method none
_refine_ls_goodness_of_fit_ref 1.025
_refine_ls_hydrogen_treatment mixed
_refine_ls_matrix_type full
_refine_ls_number_parameters 187
_refine_ls_number_reflns 3827
_refine_ls_number_restraints 0
_refine_ls_restrained_S_all 1.025
_refine_ls_R_factor_all 0.0433
_refine_ls_R_factor_gt 0.0418
_refine_ls_shift/su_max 0.000
_refine_ls_shift/su_mean 0.000
_refine_ls_structure_factor_coef Fsqd
_refine_ls_weighting_details 'calc w=1/[\s^2^(Fo^2^)+(0.0415P)^2^+0.0000P] where P=(Fo^2^+2Fc^2^)/3'
_refine_ls_weighting_scheme calc
_refine_ls_wR_factor_gt 0.0927
_refine_ls_wR_factor_ref 0.0942
_reflns_number_gt 3751
_reflns_number_total 3827
_reflns_threshold_expression >2sigma(I)
_cod_data_source_file ic0255095_s2_2.cif
_cod_data_source_block 2b
_cod_depositor_comments
;
The following automatic conversions were performed:

'_symmetry_cell_setting' value 'Triclinic' changed to 'triclinic'
according to the built-in table from CIF Core dictionary named
'cif_core.dic' version 2.4.1 from 2010-06-29.

Automatic conversion script
Id: cif_fix_values 1646 2011-03-28 12:23:43Z adriana 
;
_cod_database_code 4318407

loop_
_symmetry_equiv_pos_as_xyz
'x, y, z'
'-x, -y, -z'

loop_
_atom_site_label
_atom_site_type_symbol
_atom_site_fract_x
_atom_site_fract_y
_atom_site_fract_z
_atom_site_U_iso_or_equiv
_atom_site_adp_type
_atom_site_occupancy
_atom_site_symmetry_multiplicity
_atom_site_calc_flag
_atom_site_refinement_flags
_atom_site_disorder_assembly
_atom_site_disorder_group
Pb1 Pb 1.0000 0.0000 1.0000 0.03497(10) Uani 1 2 d S . .
S1S S 0.8500(3) -0.2274(2) 0.64824(19) 0.0752(5) Uani 1 1 d . . .
O1 O 0.8299(7) 0.1025(5) 1.1999(4) 0.0587(11) Uani 1 1 d . . .
N1 N 0.6894(6) 0.0856(5) 0.9136(4) 0.0404(10) Uani 1 1 d . . .
H1A H 0.6743 0.0081 0.9035 0.048 Uiso 1 1 calc R . .
H1B H 0.5919 0.1178 0.9727 0.048 Uiso 1 1 calc R . .
N2 N 0.8810(6) 0.3048(5) 0.9389(5) 0.0396(10) Uani 1 1 d . . .
C1S C 0.7301(8) -0.2152(6) 0.7912(6) 0.0443(12) Uani 1 1 d . . .
C1 C 0.6912(6) 0.1978(6) 0.7955(5) 0.0365(10) Uani 1 1 d . . .
N1S N 0.6471(8) -0.2056(7) 0.8910(6) 0.0589(14) Uani 1 1 d . . .
O2 O 0.7657(6) -0.1354(5) 1.1897(4) 0.0591(11) Uani 1 1 d . . .
C2 C 0.7025(9) 0.1680(7) 0.6848(6) 0.0517(14) Uani 1 1 d . . .
H2 H 0.7056 0.0751 0.6889 0.062 Uiso 1 1 calc R . .
C3 C 0.7093(11) 0.2744(9) 0.5687(7) 0.0679(19) Uani 1 1 d . . .
H3 H 0.7192 0.2527 0.4946 0.082 Uiso 1 1 calc R . .
C4 C 0.7014(11) 0.4121(9) 0.5625(7) 0.073(2) Uani 1 1 d . . .
H4 H 0.7027 0.4848 0.4846 0.088 Uiso 1 1 calc R . .
C5 C 0.6916(9) 0.4427(7) 0.6716(7) 0.0569(16) Uani 1 1 d . . .
H5 H 0.6854 0.5367 0.6667 0.068 Uiso 1 1 calc R . .
C6 C 0.6907(7) 0.3353(6) 0.7898(6) 0.0409(12) Uani 1 1 d . . .
C7 C 0.6940(7) 0.3708(6) 0.9051(6) 0.0432(12) Uani 1 1 d . . .
H7A H 0.6598 0.4760 0.8876 0.052 Uiso 1 1 calc R . .
H7B H 0.6029 0.3346 0.9778 0.052 Uiso 1 1 calc R . .
C8 C 0.8702(9) 0.3343(7) 1.0590(7) 0.0547(16) Uani 1 1 d . . .
H8A H 0.8190 0.4386 1.0476 0.066 Uiso 1 1 calc R . .
H8B H 0.9950 0.3066 1.0715 0.066 Uiso 1 1 calc R . .
C9 C 0.7566(9) 0.2570(7) 1.1788(7) 0.0576(16) Uani 1 1 d . . .
H9A H 0.7581 0.2825 1.2516 0.069 Uiso 1 1 calc R . .
H9B H 0.6292 0.2878 1.1702 0.069 Uiso 1 1 calc R . .
C10 C 0.7206(11) 0.0201(9) 1.3086(6) 0.072(2) Uani 1 1 d . . .
H10A H 0.5909 0.0619 1.3046 0.086 Uiso 1 1 calc R . .
H10B H 0.7341 0.0254 1.3875 0.086 Uiso 1 1 calc R . .
C11 C 0.7822(10) -0.1347(9) 1.3082(7) 0.0675(19) Uani 1 1 d . . .
H11A H 0.9097 -0.1792 1.3175 0.081 Uiso 1 1 calc R . .
H11B H 0.7055 -0.1893 1.3786 0.081 Uiso 1 1 calc R . .
C12 C 0.7883(9) -0.2765(8) 1.1758(7) 0.0601(17) Uani 1 1 d . . .
H12A H 0.7490 -0.2613 1.0990 0.072 Uiso 1 1 calc R . .
H12B H 0.7095 -0.3267 1.2487 0.072 Uiso 1 1 calc R . .
C13 C 0.9827(9) -0.3694(7) 1.1675(7) 0.0542(15) Uani 1 1 d . . .
H13A H 1.0171 -0.3909 1.2476 0.065 Uiso 1 1 calc R . .
H13B H 0.9898 -0.4613 1.1579 0.065 Uiso 1 1 calc R . .

loop_
_atom_site_aniso_label
_atom_site_aniso_U_11
_atom_site_aniso_U_22
_atom_site_aniso_U_33
_atom_site_aniso_U_23
_atom_site_aniso_U_13
_atom_site_aniso_U_12
Pb1 0.03152(14) 0.03257(15) 0.03633(16) -0.00749(11) -0.00524(10) -0.00833(10)
S1S 0.0998(15) 0.0648(11) 0.0522(10) -0.0234(9) 0.0044(9) -0.0250(10)
O1 0.068(3) 0.056(3) 0.048(3) -0.020(2) -0.015(2) -0.005(2)
N1 0.044(2) 0.039(2) 0.042(2) -0.011(2) -0.0036(18) -0.0205(18)
N2 0.036(2) 0.038(2) 0.052(3) -0.017(2) -0.0113(19) -0.0125(17)
C1S 0.043(3) 0.045(3) 0.049(3) -0.013(3) -0.012(2) -0.017(2)
C1 0.030(2) 0.042(3) 0.042(3) -0.014(2) -0.0073(19) -0.0134(19)
N1S 0.050(3) 0.079(4) 0.053(3) -0.024(3) -0.005(2) -0.024(3)
O2 0.053(2) 0.055(3) 0.052(3) -0.006(2) -0.0004(19) -0.0144(19)
C2 0.054(3) 0.060(4) 0.050(4) -0.020(3) -0.008(3) -0.025(3)
C3 0.072(5) 0.092(6) 0.047(4) -0.020(4) -0.013(3) -0.031(4)
C4 0.080(5) 0.079(5) 0.053(4) 0.014(4) -0.030(4) -0.033(4)
C5 0.057(4) 0.044(3) 0.066(4) -0.003(3) -0.025(3) -0.014(3)
C6 0.030(2) 0.040(3) 0.052(3) -0.012(2) -0.015(2) -0.0060(19)
C7 0.037(3) 0.037(3) 0.061(4) -0.021(3) -0.013(2) -0.008(2)
C8 0.052(3) 0.057(4) 0.074(4) -0.033(3) -0.023(3) -0.013(3)
C9 0.057(4) 0.065(4) 0.061(4) -0.038(4) -0.019(3) -0.004(3)
C10 0.075(5) 0.081(5) 0.034(3) -0.014(3) -0.002(3) -0.007(4)
C11 0.061(4) 0.075(5) 0.052(4) -0.001(4) -0.014(3) -0.019(3)
C12 0.050(3) 0.066(4) 0.062(4) 0.000(3) -0.014(3) -0.031(3)
C13 0.051(3) 0.049(3) 0.070(4) -0.010(3) -0.013(3) -0.028(3)

loop_
_atom_type_symbol
_atom_type_description
_atom_type_scat_dispersion_real
_atom_type_scat_dispersion_imag
_atom_type_scat_source
C C 0.0033 0.0016 'International Tables Vol C Tables 4.2.6.8 and 6.1.1.4'
H H 0.0000 0.0000 'International Tables Vol C Tables 4.2.6.8 and 6.1.1.4'
N N 0.0061 0.0033 'International Tables Vol C Tables 4.2.6.8 and 6.1.1.4'
O O 0.0106 0.0060 'International Tables Vol C Tables 4.2.6.8 and 6.1.1.4'
S S 0.1246 0.1234 'International Tables Vol C Tables 4.2.6.8 and 6.1.1.4'
Pb Pb -3.3944 10.1111 'International Tables Vol C Tables 4.2.6.8 and 6.1.1.4'

loop_
_geom_angle_atom_site_label_1
_geom_angle_atom_site_label_2
_geom_angle_atom_site_label_3
_geom_angle
_geom_angle_site_symmetry_1
_geom_angle_site_symmetry_3
_geom_angle_publ_flag
O1 Pb1 O1 180.000(1) 2_757 . ?
O1 Pb1 N1 86.37(14) 2_757 . ?
O1 Pb1 N1 93.63(14) . . ?
O1 Pb1 N1 93.63(14) 2_757 2_757 ?
O1 Pb1 N1 86.37(14) . 2_757 ?
N1 Pb1 N1 180.000(1) . 2_757 ?
O1 Pb1 O2 61.59(16) 2_757 2_757 ?
O1 Pb1 O2 118.41(16) . 2_757 ?
N1 Pb1 O2 105.83(14) . 2_757 ?
N1 Pb1 O2 74.17(14) 2_757 2_757 ?
O1 Pb1 O2 118.41(16) 2_757 . ?
O1 Pb1 O2 61.59(16) . . ?
N1 Pb1 O2 74.17(14) . . ?
N1 Pb1 O2 105.83(14) 2_757 . ?
O2 Pb1 O2 180.000(1) 2_757 . ?
O1 Pb1 N2 65.72(14) 2_757 2_757 ?
O1 Pb1 N2 114.28(14) . 2_757 ?
N1 Pb1 N2 106.32(12) . 2_757 ?
N1 Pb1 N2 73.68(12) 2_757 2_757 ?
O2 Pb1 N2 114.79(13) 2_757 2_757 ?
O2 Pb1 N2 65.21(13) . 2_757 ?
O1 Pb1 N2 114.28(14) 2_757 . ?
O1 Pb1 N2 65.72(14) . . ?
N1 Pb1 N2 73.68(12) . . ?
N1 Pb1 N2 106.32(12) 2_757 . ?
O2 Pb1 N2 65.21(13) 2_757 . ?
O2 Pb1 N2 114.79(13) . . ?
N2 Pb1 N2 180.0 2_757 . ?
C9 O1 C10 113.5(5) . . ?
C9 O1 Pb1 118.8(4) . . ?
C10 O1 Pb1 118.4(4) . . ?
C1 N1 Pb1 113.0(3) . . ?
C13 N2 C8 110.2(5) 2_757 . ?
C13 N2 C7 109.3(5) 2_757 . ?
C8 N2 C7 109.3(4) . . ?
C13 N2 Pb1 110.8(3) 2_757 . ?
C8 N2 Pb1 103.6(3) . . ?
C7 N2 Pb1 113.5(3) . . ?
N1S C1S S1S 179.3(6) . . ?
C2 C1 C6 120.0(5) . . ?
C2 C1 N1 119.9(5) . . ?
C6 C1 N1 120.0(5) . . ?
C11 O2 C12 117.0(5) . . ?
C11 O2 Pb1 108.8(4) . . ?
C12 O2 Pb1 110.6(4) . . ?
C3 C2 C1 120.7(6) . . ?
C4 C3 C2 119.8(7) . . ?
C3 C4 C5 120.0(7) . . ?
C4 C5 C6 121.2(6) . . ?
C1 C6 C5 118.1(5) . . ?
C1 C6 C7 122.5(5) . . ?
C5 C6 C7 119.4(5) . . ?
N2 C7 C6 112.3(4) . . ?
N2 C8 C9 115.6(5) . . ?
O1 C9 C8 110.0(5) . . ?
O1 C10 C11 110.1(6) . . ?
O2 C11 C10 107.1(6) . . ?
O2 C12 C13 112.0(5) . . ?
N2 C13 C12 114.9(5) 2_757 . ?

loop_
_geom_bond_atom_site_label_1
_geom_bond_atom_site_label_2
_geom_bond_distance
_geom_bond_site_symmetry_2
_geom_bond_publ_flag
Pb1 O1 2.638(4) 2_757 ?
Pb1 O1 2.638(4) . ?
Pb1 N1 2.683(4) . ?
Pb1 N1 2.683(4) 2_757 ?
Pb1 O2 2.686(5) 2_757 ?
Pb1 O2 2.686(5) . ?
Pb1 N2 2.795(4) 2_757 ?
Pb1 N2 2.795(4) . ?
S1S C1S 1.637(7) . ?
O1 C9 1.429(8) . ?
O1 C10 1.447(9) . ?
N1 C1 1.418(7) . ?
N2 C13 1.479(8) 2_757 ?
N2 C8 1.490(8) . ?
N2 C7 1.502(6) . ?
C1S N1S 1.144(8) . ?
C1 C2 1.384(8) . ?
C1 C6 1.389(7) . ?
O2 C11 1.413(9) . ?
O2 C12 1.456(9) . ?
C2 C3 1.377(10) . ?
C3 C4 1.369(12) . ?
C4 C5 1.374(11) . ?
C5 C6 1.397(9) . ?
C6 C7 1.509(8) . ?
C8 C9 1.504(10) . ?
C10 C11 1.483(11) . ?
C12 C13 1.481(9) . ?
C13 N2 1.479(8) 2_757 ?

loop_
_geom_hbond_atom_site_label_D
_geom_hbond_atom_site_label_H
_geom_hbond_atom_site_label_A
_geom_hbond_distance_DH
_geom_hbond_distance_HA
_geom_hbond_distance_DA
_geom_hbond_angle_DHA
_geom_hbond_site_symmetry_A
N1 H1A N1S 0.90 2.34 3.243(7) 175.4 .
N1 H1B N1S 0.90 2.18 3.078(7) 177.2 2_657

loop_
_geom_torsion_atom_site_label_1
_geom_torsion_atom_site_label_2
_geom_torsion_atom_site_label_3
_geom_torsion_atom_site_label_4
_geom_torsion
_geom_torsion_site_symmetry_1
_geom_torsion_site_symmetry_2
_geom_torsion_site_symmetry_3
_geom_torsion_site_symmetry_4
_geom_torsion_publ_flag
O1 Pb1 O1 C9 -89(100) 2_757 . . . ?
N1 Pb1 O1 C9 -67.6(4) . . . . ?
N1 Pb1 O1 C9 112.4(4) 2_757 . . . ?
O2 Pb1 O1 C9 42.5(5) 2_757 . . . ?
O2 Pb1 O1 C9 -137.5(5) . . . . ?
N2 Pb1 O1 C9 -177.4(4) 2_757 . . . ?
N2 Pb1 O1 C9 2.6(4) . . . . ?
O1 Pb1 O1 C10 55(100) 2_757 . . . ?
N1 Pb1 O1 C10 76.9(5) . . . . ?
N1 Pb1 O1 C10 -103.1(5) 2_757 . . . ?
O2 Pb1 O1 C10 -172.9(4) 2_757 . . . ?
O2 Pb1 O1 C10 7.1(4) . . . . ?
N2 Pb1 O1 C10 -32.8(5) 2_757 . . . ?
N2 Pb1 O1 C10 147.2(5) . . . . ?
O1 Pb1 N1 C1 -66.9(3) 2_757 . . . ?
O1 Pb1 N1 C1 113.1(3) . . . . ?
N1 Pb1 N1 C1 62(100) 2_757 . . . ?
O2 Pb1 N1 C1 -7.8(4) 2_757 . . . ?
O2 Pb1 N1 C1 172.2(4) . . . . ?
N2 Pb1 N1 C1 -130.3(3) 2_757 . . . ?
N2 Pb1 N1 C1 49.7(3) . . . . ?
O1 Pb1 N2 C13 -37.6(4) 2_757 . . 2_757 ?
O1 Pb1 N2 C13 142.4(4) . . . 2_757 ?
N1 Pb1 N2 C13 -115.8(4) . . . 2_757 ?
N1 Pb1 N2 C13 64.2(4) 2_757 . . 2_757 ?
O2 Pb1 N2 C13 0.8(3) 2_757 . . 2_757 ?
O2 Pb1 N2 C13 -179.2(3) . . . 2_757 ?
N2 Pb1 N2 C13 -146(100) 2_757 . . 2_757 ?
O1 Pb1 N2 C8 -155.7(3) 2_757 . . . ?
O1 Pb1 N2 C8 24.3(3) . . . . ?
N1 Pb1 N2 C8 126.1(3) . . . . ?
N1 Pb1 N2 C8 -53.9(3) 2_757 . . . ?
O2 Pb1 N2 C8 -117.3(3) 2_757 . . . ?
O2 Pb1 N2 C8 62.7(3) . . . . ?
N2 Pb1 N2 C8 96(100) 2_757 . . . ?
O1 Pb1 N2 C7 85.8(4) 2_757 . . . ?
O1 Pb1 N2 C7 -94.2(4) . . . . ?
N1 Pb1 N2 C7 7.6(4) . . . . ?
N1 Pb1 N2 C7 -172.4(4) 2_757 . . . ?
O2 Pb1 N2 C7 124.3(4) 2_757 . . . ?
O2 Pb1 N2 C7 -55.7(4) . . . . ?
N2 Pb1 N2 C7 -22(100) 2_757 . . . ?
Pb1 N1 C1 C2 110.5(5) . . . . ?
Pb1 N1 C1 C6 -66.3(5) . . . . ?
O1 Pb1 O2 C11 143.0(4) 2_757 . . . ?
O1 Pb1 O2 C11 -37.0(4) . . . . ?
N1 Pb1 O2 C11 -140.2(4) . . . . ?
N1 Pb1 O2 C11 39.8(4) 2_757 . . . ?
O2 Pb1 O2 C11 -154(100) 2_757 . . . ?
N2 Pb1 O2 C11 102.9(4) 2_757 . . . ?
N2 Pb1 O2 C11 -77.1(4) . . . . ?
O1 Pb1 O2 C12 13.2(4) 2_757 . . . ?
O1 Pb1 O2 C12 -166.8(4) . . . . ?
N1 Pb1 O2 C12 90.1(4) . . . . ?
N1 Pb1 O2 C12 -89.9(4) 2_757 . . . ?
O2 Pb1 O2 C12 76(100) 2_757 . . . ?
N2 Pb1 O2 C12 -26.9(4) 2_757 . . . ?
N2 Pb1 O2 C12 153.1(4) . . . . ?
C6 C1 C2 C3 -1.5(9) . . . . ?
N1 C1 C2 C3 -178.3(6) . . . . ?
C1 C2 C3 C4 -1.2(11) . . . . ?
C2 C3 C4 C5 1.7(12) . . . . ?
C3 C4 C5 C6 0.4(11) . . . . ?
C2 C1 C6 C5 3.5(7) . . . . ?
N1 C1 C6 C5 -179.7(5) . . . . ?
C2 C1 C6 C7 -175.0(5) . . . . ?
N1 C1 C6 C7 1.8(7) . . . . ?
C4 C5 C6 C1 -3.0(9) . . . . ?
C4 C5 C6 C7 175.5(6) . . . . ?
C13 N2 C7 C6 63.7(6) 2_757 . . . ?
C8 N2 C7 C6 -175.6(5) . . . . ?
Pb1 N2 C7 C6 -60.6(5) . . . . ?
C1 C6 C7 N2 74.1(6) . . . . ?
C5 C6 C7 N2 -104.4(6) . . . . ?
C13 N2 C8 C9 -171.8(5) 2_757 . . . ?
C7 N2 C8 C9 68.0(6) . . . . ?
Pb1 N2 C8 C9 -53.2(5) . . . . ?
C10 O1 C9 C8 -175.9(5) . . . . ?
Pb1 O1 C9 C8 -29.7(6) . . . . ?
N2 C8 C9 O1 59.1(7) . . . . ?
C9 O1 C10 C11 168.3(6) . . . . ?
Pb1 O1 C10 C11 22.0(8) . . . . ?
C12 O2 C11 C10 -169.8(6) . . . . ?
Pb1 O2 C11 C10 64.1(6) . . . . ?
O1 C10 C11 O2 -57.3(8) . . . . ?
C11 O2 C12 C13 -70.7(7) . . . . ?
Pb1 O2 C12 C13 54.5(6) . . . . ?
O2 C12 C13 N2 -58.0(8) . . . 2_757 ?
